data_7206551
loop_
_publ_author_name
'Xiang, Hua'
'Gao, Wen-Yang'
'Zhong, Di-Chang'
'Jiang, Long'
'Lu, Tong-Bu'

_publ_section_title
;
 The diverse structures of Cd(ii) coordination polymers with
 1,3,5-benzenetribenzoate tuned by organic bases
;
_journal_issue 19
_journal_name_full CrystEngComm
_journal_page_first 5825
_journal_paper_doi 10.1039/c1ce05541k
_journal_volume 13
_journal_year 2011
_chemical_formula_moiety '(C54 H30 Cd3 O12), 7(C3 H7 N O)'
_chemical_formula_sum 'C75 H79 Cd3 N7 O19'
_chemical_formula_weight 1719.65
_chemical_name_systematic
;
?
;
_space_group_IT_number 15
_symmetry_cell_setting monoclinic
_symmetry_space_group_name_Hall '-C 2yc'
_symmetry_space_group_name_H-M 'C 1 2/c 1'
_atom_sites_solution_hydrogens geom
_atom_sites_solution_primary direct
_atom_sites_solution_secondary difmap
_audit_creation_method SHELXL-97
_cell_angle_alpha 90.00
_cell_angle_beta 97.121(9)
_cell_angle_gamma 90.00
_cell_formula_units_Z 4
_cell_length_a 29.713(11)
_cell_length_b 17.135(7)
_cell_length_c 15.277(6)
_cell_measurement_reflns_used 3494
_cell_measurement_temperature 110(2)
_cell_measurement_theta_max 24.81
_cell_measurement_theta_min 2.38
_cell_volume 7718(5)
_computing_cell_refinement 'Bruker SMART'
_computing_data_collection 'Bruker SMART'
_computing_data_reduction 'Bruker SAINT'
_computing_molecular_graphics 'Bruker SHELXTL'
_computing_publication_material 'Bruker SHELXTL'
_computing_structure_refinement 'SHELXL-97 (Sheldrick, 1997)'
_computing_structure_solution 'SHELXS-97 (Sheldrick, 1990)'
_diffrn_ambient_temperature 110(2)
_diffrn_measured_fraction_theta_full 0.962
_diffrn_measured_fraction_theta_max 0.962
_diffrn_measurement_device_type 'CCD area detector'
_diffrn_measurement_method 'phi and omega scans'
_diffrn_radiation_monochromator graphite
_diffrn_radiation_source 'fine-focus sealed tube'
_diffrn_radiation_type MoK\a
_diffrn_radiation_wavelength 0.71073
_diffrn_reflns_av_R_equivalents 0.0539
_diffrn_reflns_av_sigmaI/netI 0.0804
_diffrn_reflns_limit_h_max 37
_diffrn_reflns_limit_h_min -31
_diffrn_reflns_limit_k_max 12
_diffrn_reflns_limit_k_min -21
_diffrn_reflns_limit_l_max 18
_diffrn_reflns_limit_l_min -19
_diffrn_reflns_number 17251
_diffrn_reflns_theta_full 26.94
_diffrn_reflns_theta_max 26.94
_diffrn_reflns_theta_min 1.37
_diffrn_standards_interval_count 0
_diffrn_standards_interval_time 0
_diffrn_standards_number 0
_exptl_absorpt_coefficient_mu 0.892
_exptl_absorpt_correction_T_max 0.7574
_exptl_absorpt_correction_T_min 0.7058
_exptl_absorpt_correction_type multi-scan
_exptl_absorpt_process_details SADABS
_exptl_crystal_colour colorless
_exptl_crystal_density_diffrn 1.480
_exptl_crystal_density_method 'not measured'
_exptl_crystal_description block
_exptl_crystal_F_000 3496
_exptl_crystal_size_max 0.42
_exptl_crystal_size_mid 0.35
_exptl_crystal_size_min 0.33
_refine_diff_density_max 1.620
_refine_diff_density_min -1.753
_refine_diff_density_rms 0.225
_refine_ls_extinction_method none
_refine_ls_goodness_of_fit_ref 1.069
_refine_ls_hydrogen_treatment constr
_refine_ls_matrix_type full
_refine_ls_number_parameters 648
_refine_ls_number_reflns 8070
_refine_ls_number_restraints 138
_refine_ls_restrained_S_all 1.040
_refine_ls_R_factor_all 0.1124
_refine_ls_R_factor_gt 0.0759
_refine_ls_shift/su_max 0.000
_refine_ls_shift/su_mean 0.000
_refine_ls_structure_factor_coef Fsqd
_refine_ls_weighting_details 'calc w=1/[\s^2^(Fo^2^)+(0.0722P)^2^+195.8524P] where P=(Fo^2^+2Fc^2^)/3'
_refine_ls_weighting_scheme calc
_refine_ls_wR_factor_gt 0.1924
_refine_ls_wR_factor_ref 0.2191
_reflns_number_gt 5529
_reflns_number_total 8070
_reflns_threshold_expression >2sigma(I)
_cod_data_source_file c1ce05541k.txt
_cod_data_source_block 1
_cod_depositor_comments
;
The following automatic conversions were performed:

'_symmetry_cell_setting' value 'Monoclinic' changed to 'monoclinic'
according to /home/saulius/struct/CIF-dictionaries/cif_core.dic
dictionary named 'cif_core.dic' version 2.4.1 from 2010-06-29.

Automatic conversion script
Id: cif_fix_values 1715 2011-07-08 13:25:40Z adriana 
;
_cod_original_sg_symbol_H-M C2/c
_cod_database_code 7206551

loop_
_symmetry_equiv_pos_as_xyz
'x, y, z'
'-x, y, -z+1/2'
'x+1/2, y+1/2, z'
'-x+1/2, y+1/2, -z+1/2'
'-x, -y, -z'
'x, -y, z-1/2'
'-x+1/2, -y+1/2, -z'
'x+1/2, -y+1/2, z-1/2'

loop_
_atom_site_label
_atom_site_type_symbol
_atom_site_fract_x
_atom_site_fract_y
_atom_site_fract_z
_atom_site_U_iso_or_equiv
_atom_site_adp_type
_atom_site_occupancy
_atom_site_symmetry_multiplicity
_atom_site_calc_flag
_atom_site_refinement_flags
_atom_site_disorder_assembly
_atom_site_disorder_group
C1 C 0.8450(3) 0.6851(5) 0.5889(6) 0.0313(13) Uani 1 1 d U . .
C2 C 0.8763(3) 0.6161(5) 0.5925(6) 0.0310(15) Uani 1 1 d U . .
C3 C 0.9212(3) 0.6219(5) 0.6317(6) 0.0345(19) Uani 1 1 d . . .
H3 H 0.9329 0.6706 0.6538 0.041 Uiso 1 1 calc R . .
C4 C 0.9481(2) 0.5568(5) 0.6381(6) 0.0360(19) Uani 1 1 d . . .
H4 H 0.9786 0.5612 0.6645 0.043 Uiso 1 1 calc R . .
C5 C 0.9320(2) 0.4843(5) 0.6072(6) 0.0347(19) Uani 1 1 d . . .
C6 C 0.8877(3) 0.4808(5) 0.5663(7) 0.043(2) Uani 1 1 d . . .
H6 H 0.8759 0.4326 0.5429 0.052 Uiso 1 1 calc R . .
C7 C 0.8606(3) 0.5465(5) 0.5590(6) 0.041(2) Uani 1 1 d . . .
H7 H 0.8305 0.5429 0.5301 0.049 Uiso 1 1 calc R . .
C8 C 1.2279(3) 0.3419(5) 0.6771(6) 0.0324(18) Uani 1 1 d . . .
C9 C 1.1773(2) 0.3415(5) 0.6662(6) 0.0337(19) Uani 1 1 d . . .
C10 C 1.1541(3) 0.4046(5) 0.6964(6) 0.037(2) Uani 1 1 d . . .
H10 H 1.1706 0.4467 0.7253 0.044 Uiso 1 1 calc R . .
C11 C 1.1072(3) 0.4063(5) 0.6843(6) 0.0375(12) Uani 1 1 d U . .
H11 H 1.0917 0.4496 0.7053 0.045 Uiso 1 1 calc R . .
C12 C 1.0828(3) 0.3462(5) 0.6423(6) 0.0378(11) Uani 1 1 d U . .
C13 C 1.1058(3) 0.2838(5) 0.6087(6) 0.0380(11) Uani 1 1 d U . .
H13 H 1.0893 0.2433 0.5768 0.046 Uiso 1 1 calc R . .
C14 C 1.1529(3) 0.2812(5) 0.6222(6) 0.0377(12) Uani 1 1 d U . .
H14 H 1.1685 0.2380 0.6012 0.045 Uiso 1 1 calc R . .
C15 C 0.8700(5) -0.0206(8) 0.6625(16) 0.0318(18) Uani 0.528(10) 1 d PDU . 1
C16 C 0.8954(3) 0.0563(4) 0.6666(8) 0.0318(17) Uani 0.528(10) 1 d PGDU . 1
C17 C 0.9368(3) 0.0588(4) 0.6332(7) 0.0319(17) Uani 0.528(10) 1 d PGU . 1
H17A H 0.9496 0.0122 0.6135 0.038 Uiso 0.528(10) 1 calc PR . 1
C18 C 0.9594(3) 0.1294(6) 0.6286(7) 0.0318(18) Uani 0.528(10) 1 d PGU . 1
H18A H 0.9877 0.1311 0.6058 0.038 Uiso 0.528(10) 1 calc PR . 1
C19 C 0.9406(3) 0.1976(4) 0.6574(7) 0.0313(18) Uani 0.528(10) 1 d PGDU . 1
C20 C 0.8991(3) 0.1951(5) 0.6908(7) 0.0317(18) Uani 0.528(10) 1 d PGU . 1
H20A H 0.8863 0.2417 0.7105 0.038 Uiso 0.528(10) 1 calc PR . 1
C21 C 0.8765(3) 0.1245(6) 0.6954(7) 0.0319(17) Uani 0.528(10) 1 d PGU . 1
H21A H 0.8482 0.1228 0.7182 0.038 Uiso 0.528(10) 1 calc PR . 1
O5 O 0.8892(4) -0.0810(7) 0.6496(11) 0.048(3) Uani 0.528(10) 1 d PDU . 1
O6 O 0.8305(4) -0.0201(8) 0.6866(11) 0.042(3) Uani 0.528(10) 1 d PDU . 1
C15' C 0.8699(5) -0.0231(8) 0.6774(16) 0.031(2) Uani 0.472(10) 1 d PDU . 2
C16' C 0.8939(3) 0.0526(5) 0.6599(8) 0.030(4) Uani 0.472(10) 1 d PGDU . 2
C17' C 0.9396(3) 0.0614(5) 0.6910(8) 0.035(4) Uani 0.472(10) 1 d PGU . 2
H17B H 0.9558 0.0197 0.7213 0.042 Uiso 0.472(10) 1 calc PR . 2
C18' C 0.9615(3) 0.1313(6) 0.6778(8) 0.032(2) Uani 0.472(10) 1 d PGU . 2
H18B H 0.9927 0.1374 0.6990 0.038 Uiso 0.472(10) 1 calc PR . 2
C19' C 0.9377(3) 0.1924(5) 0.6334(8) 0.032(2) Uani 0.472(10) 1 d PGDU . 2
C20' C 0.8920(3) 0.1835(5) 0.6024(7) 0.033(2) Uani 0.472(10) 1 d PGU . 2
H20B H 0.8758 0.2252 0.5721 0.039 Uiso 0.472(10) 1 calc PR . 2
C21' C 0.8701(3) 0.1136(6) 0.6156(8) 0.033(2) Uani 0.472(10) 1 d PGU . 2
H21B H 0.8389 0.1075 0.5944 0.040 Uiso 0.472(10) 1 calc PR . 2
O5' O 0.8904(5) -0.0797(8) 0.7086(12) 0.044(4) Uani 0.472(10) 1 d PDU . 2
O6' O 0.8291(5) -0.0277(10) 0.6398(12) 0.041(4) Uani 0.472(10) 1 d PDU . 2
C22 C 0.9596(3) 0.4121(5) 0.6180(7) 0.042(2) Uani 1 1 d . . .
C23 C 1.0073(3) 0.4142(5) 0.6205(6) 0.0370(19) Uani 1 1 d U . .
H23 H 1.0223 0.4624 0.6132 0.044 Uiso 1 1 calc R . .
C24 C 1.0325(3) 0.3453(5) 0.6337(6) 0.040(2) Uani 1 1 d U . .
C25 C 1.0103(3) 0.2747(6) 0.6397(6) 0.044(2) Uani 1 1 d U . .
H25 H 1.0274 0.2277 0.6456 0.053 Uiso 1 1 calc R . .
C26 C 0.9625(3) 0.2713(6) 0.6372(6) 0.041(2) Uani 1 1 d DU . .
C27 C 0.9388(3) 0.3411(5) 0.6282(6) 0.039(2) Uani 1 1 d U . .
H27 H 0.9069 0.3400 0.6290 0.046 Uiso 1 1 calc R . .
C28 C 0.7885(4) 0.9253(6) 0.4715(7) 0.051(2) Uani 1 1 d U . .
H28 H 0.7586 0.9450 0.4708 0.062 Uiso 1 1 calc R . .
C29 C 0.8082(6) 1.0454(10) 0.4025(11) 0.103(5) Uani 1 1 d U . .
H29A H 0.8113 1.0455 0.3393 0.155 Uiso 1 1 calc R . .
H29B H 0.8291 1.0839 0.4327 0.155 Uiso 1 1 calc R . .
H29C H 0.7770 1.0588 0.4109 0.155 Uiso 1 1 calc R . .
C30 C 0.8651(4) 0.9445(8) 0.4358(9) 0.073(3) Uani 1 1 d U . .
H30A H 0.8700 0.8938 0.4651 0.109 Uiso 1 1 calc R . .
H30B H 0.8858 0.9831 0.4664 0.109 Uiso 1 1 calc R . .
H30C H 0.8710 0.9400 0.3743 0.109 Uiso 1 1 calc R . .
C31 C 0.8711(9) 0.7425(15) 0.8104(18) 0.080(4) Uani 0.334(11) 1 d PDU A 1
H31A H 0.8797 0.7193 0.7585 0.096 Uiso 0.334(11) 1 calc PR A 1
C32 C 0.9042(13) 0.6317(16) 0.907(2) 0.088(5) Uani 0.334(11) 1 d PDU A 1
H32A H 0.9153 0.6166 0.8514 0.132 Uiso 0.334(11) 1 d PR A 1
H32B H 0.8821 0.5930 0.9219 0.132 Uiso 0.334(11) 1 d PR A 1
H32C H 0.9297 0.6340 0.9540 0.132 Uiso 0.334(11) 1 d PR A 1
C33 C 0.8663(14) 0.743(2) 0.9740(18) 0.083(5) Uani 0.334(11) 1 d PDU A 1
H33A H 0.8566 0.7971 0.9600 0.124 Uiso 0.334(11) 1 d PR A 1
H33B H 0.8933 0.7439 1.0178 0.124 Uiso 0.334(11) 1 d PR A 1
H33C H 0.8418 0.7152 0.9978 0.124 Uiso 0.334(11) 1 d PR A 1
N2 N 0.8804(8) 0.7073(13) 0.8942(16) 0.084(4) Uani 0.334(11) 1 d PDU A 1
O8 O 0.8487(9) 0.8128(15) 0.809(2) 0.075(3) Uani 0.334(11) 1 d PDU A 1
C31' C 0.8850(5) 0.7777(10) 0.8315(10) 0.079(3) Uani 0.666(11) 1 d PDU A 2
H31B H 0.9052 0.8209 0.8363 0.095 Uiso 0.666(11) 1 calc PR A 2
C32' C 0.9476(5) 0.6896(13) 0.8840(13) 0.089(4) Uani 0.666(11) 1 d PDU A 2
H32D H 0.9658 0.7307 0.8609 0.133 Uiso 0.666(11) 1 calc PR A 2
H32E H 0.9569 0.6386 0.8633 0.133 Uiso 0.666(11) 1 calc PR A 2
H32F H 0.9522 0.6907 0.9487 0.133 Uiso 0.666(11) 1 calc PR A 2
C33' C 0.8699(6) 0.6331(12) 0.8427(15) 0.097(4) Uani 0.666(11) 1 d PDU A 2
H33D H 0.8433 0.6444 0.8000 0.146 Uiso 0.666(11) 1 calc PR A 2
H33E H 0.8600 0.6198 0.8998 0.146 Uiso 0.666(11) 1 calc PR A 2
H33F H 0.8866 0.5890 0.8216 0.146 Uiso 0.666(11) 1 calc PR A 2
N2' N 0.8996(5) 0.7024(8) 0.8530(9) 0.083(3) Uani 0.666(11) 1 d PDU A 2
O8' O 0.8396(5) 0.7862(9) 0.8029(10) 0.075(3) Uani 0.666(11) 1 d PDU A 2
C34 C 0.7667(6) 0.4311(10) 0.3976(12) 0.107(2) Uani 1 1 d DU . .
H34 H 0.7682 0.4827 0.3753 0.129 Uiso 1 1 calc R . .
C35 C 0.7439(6) 0.3949(11) 0.2476(9) 0.110(3) Uani 1 1 d DU . .
H35A H 0.7540 0.4488 0.2413 0.164 Uiso 1 1 calc R . .
H35B H 0.7113 0.3912 0.2275 0.164 Uiso 1 1 calc R . .
H35C H 0.7605 0.3603 0.2120 0.164 Uiso 1 1 calc R . .
C36 C 0.7455(6) 0.2906(8) 0.3721(12) 0.108(3) Uani 1 1 d DU . .
H36A H 0.7493 0.2889 0.4368 0.162 Uiso 1 1 calc R . .
H36B H 0.7676 0.2558 0.3499 0.162 Uiso 1 1 calc R . .
H36C H 0.7147 0.2735 0.3495 0.162 Uiso 1 1 calc R . .
Cd1 Cd 0.820337(16) 0.84720(3) 0.67035(4) 0.02619(18) Uani 1 1 d U . .
Cd2 Cd 0.7500 0.7500 0.5000 0.0267(2) Uani 1 2 d SU . .
N1 N 0.8191(4) 0.9690(6) 0.4384(6) 0.064(3) Uani 1 1 d U . .
N3 N 0.7527(5) 0.3712(8) 0.3424(8) 0.108(2) Uani 1 1 d DU . .
O1 O 0.85904(19) 0.7474(3) 0.6226(4) 0.0375(13) Uani 1 1 d U A .
O2 O 0.80504(18) 0.6719(3) 0.5519(4) 0.0329(12) Uani 1 1 d U A .
O3 O 1.2495(2) 0.3955(4) 0.7162(5) 0.0486(17) Uani 1 1 d . . .
O4 O 1.24859(16) 0.2852(3) 0.6428(4) 0.0342(13) Uani 1 1 d . . .
O7 O 0.7974(2) 0.8598(3) 0.5035(4) 0.0399(14) Uani 1 1 d U A .
O9 O 0.7774(4) 0.4179(7) 0.4769(8) 0.110(2) Uani 1 1 d U . .
C37 C 1.0182(15) 0.804(3) 0.911(3) 0.116(6) Uani 0.22 1 d PDU B 1
H37A H 1.0288 0.7518 0.9200 0.139 Uiso 0.22 1 calc PR B 1
C38 C 0.9616(17) 0.913(3) 0.875(6) 0.115(6) Uani 0.22 1 d PDU B 1
H38A H 0.9359 0.9233 0.9070 0.173 Uiso 0.22 1 d PR B 1
H38B H 0.9531 0.9242 0.8118 0.173 Uiso 0.22 1 d PR B 1
H38C H 0.9874 0.9454 0.8978 0.173 Uiso 0.22 1 d PR B 1
C39 C 0.9359(17) 0.773(3) 0.866(5) 0.116(6) Uani 0.22 1 d PDU B 1
H39A H 0.9207 0.7816 0.8058 0.173 Uiso 0.22 1 d PR B 1
H39B H 0.9142 0.7813 0.9082 0.173 Uiso 0.22 1 d PR B 1
H39C H 0.9479 0.7201 0.8713 0.173 Uiso 0.22 1 d PR B 1
N4 N 0.9741(13) 0.829(2) 0.884(3) 0.116(6) Uani 0.22 1 d PDU B 1
O10 O 1.0407(13) 0.866(3) 0.922(3) 0.116(6) Uani 0.22 1 d PDU B 1
C37' C 1.0354(12) 0.847(2) 0.935(3) 0.117(6) Uani 0.28 1 d PDU C 2
H37B H 1.0557 0.8057 0.9268 0.140 Uiso 0.28 1 calc PR C 2
C38' C 0.9691(16) 0.937(3) 0.898(3) 0.117(6) Uani 0.28 1 d PDU C 2
H38D H 0.9470 0.9212 0.9375 0.175 Uiso 0.28 1 d PR C 2
H38E H 0.9532 0.9580 0.8435 0.175 Uiso 0.28 1 d PR C 2
H38F H 0.9892 0.9770 0.9275 0.175 Uiso 0.28 1 d PR C 2
N4' N 0.9990(11) 0.8715(19) 0.878(2) 0.117(6) Uani 0.28 1 d PDU C 2
C39' C 0.9859(18) 0.834(3) 0.790(2) 0.117(6) Uani 0.28 1 d PDU . 2
H39D H 0.9528 0.8364 0.7766 0.175 Uiso 0.28 1 d PR . 2
H39E H 0.9961 0.7800 0.7910 0.175 Uiso 0.28 1 d PR . 2
H39F H 0.9999 0.8632 0.7500 0.175 Uiso 0.56 2 d SPR . 2
O10' O 1.0360(12) 0.891(2) 1.001(2) 0.117(6) Uani 0.28 1 d PDU C 2

loop_
_atom_site_aniso_label
_atom_site_aniso_U_11
_atom_site_aniso_U_22
_atom_site_aniso_U_33
_atom_site_aniso_U_23
_atom_site_aniso_U_13
_atom_site_aniso_U_12
C1 0.025(2) 0.029(2) 0.039(2) -0.001(2) 0.0011(19) 0.0058(19)
C2 0.025(3) 0.029(3) 0.038(3) -0.001(3) 0.001(2) 0.007(2)
C3 0.021(4) 0.024(4) 0.058(6) -0.002(4) 0.001(4) 0.006(3)
C4 0.014(3) 0.033(4) 0.060(6) 0.001(4) 0.000(3) 0.004(3)
C5 0.015(3) 0.028(4) 0.062(6) 0.004(4) 0.007(3) 0.007(3)
C6 0.029(4) 0.028(5) 0.069(6) -0.011(4) -0.008(4) 0.006(4)
C7 0.025(4) 0.032(5) 0.061(6) -0.006(4) -0.012(4) 0.014(4)
C8 0.022(4) 0.032(4) 0.044(5) 0.000(4) 0.008(3) 0.000(3)
C9 0.017(4) 0.032(4) 0.055(5) 0.003(4) 0.014(3) 0.005(3)
C10 0.024(4) 0.029(4) 0.060(6) 0.004(4) 0.019(4) 0.000(3)
C11 0.0348(17) 0.0364(17) 0.0422(18) 0.0005(13) 0.0083(14) 0.0021(14)
C12 0.0348(15) 0.0365(16) 0.0429(16) 0.0011(12) 0.0077(13) 0.0012(12)
C13 0.0350(15) 0.0366(15) 0.0429(16) 0.0005(12) 0.0073(13) 0.0010(12)
C14 0.0349(16) 0.0365(18) 0.0424(18) 0.0005(14) 0.0074(14) 0.0009(14)
C15 0.032(2) 0.031(2) 0.032(2) -0.0004(14) 0.0038(14) -0.0005(12)
C16 0.0315(19) 0.0314(19) 0.033(2) -0.0003(11) 0.0040(11) -0.0004(10)
C17 0.031(2) 0.032(2) 0.033(2) -0.0005(13) 0.0041(12) 0.0000(11)
C18 0.031(2) 0.031(2) 0.033(2) -0.0006(13) 0.0042(12) 0.0001(11)
C19 0.030(2) 0.031(2) 0.032(2) -0.0003(12) 0.0041(12) 0.0002(12)
C20 0.031(2) 0.031(2) 0.033(2) -0.0002(13) 0.0045(12) 0.0002(12)
C21 0.031(2) 0.0315(19) 0.033(2) 0.0001(12) 0.0044(12) -0.0002(11)
O5 0.043(6) 0.037(6) 0.066(8) -0.003(6) 0.012(6) -0.002(5)
O6 0.030(6) 0.037(6) 0.063(8) 0.002(6) 0.015(6) -0.006(5)
C15' 0.031(3) 0.029(3) 0.031(3) -0.001(3) 0.004(3) -0.002(3)
C16' 0.026(7) 0.020(7) 0.042(8) -0.002(6) 0.002(6) -0.003(6)
C17' 0.029(7) 0.025(7) 0.048(8) 0.010(6) -0.008(6) 0.007(6)
C18' 0.031(3) 0.032(3) 0.032(3) 0.0004(15) 0.0038(15) -0.0002(14)
C19' 0.031(3) 0.032(3) 0.033(3) 0.0004(13) 0.0041(13) 0.0004(13)
C20' 0.032(3) 0.033(3) 0.034(3) 0.0002(13) 0.0037(13) 0.0003(13)
C21' 0.032(3) 0.033(3) 0.035(3) -0.0001(15) 0.0037(15) 0.0000(14)
O5' 0.039(6) 0.032(6) 0.059(8) 0.010(6) -0.001(6) -0.010(5)
O6' 0.031(6) 0.043(7) 0.049(8) 0.001(6) 0.000(6) -0.009(5)
C22 0.022(4) 0.027(4) 0.077(7) 0.009(4) 0.015(4) 0.006(3)
C23 0.034(2) 0.035(2) 0.043(3) 0.0023(18) 0.0065(18) -0.0001(18)
C24 0.036(2) 0.039(3) 0.046(3) 0.0020(18) 0.0070(18) 0.0015(18)
C25 0.041(3) 0.042(3) 0.050(3) 0.0019(18) 0.0081(18) 0.0015(18)
C26 0.038(3) 0.039(3) 0.046(3) 0.0019(18) 0.0075(18) 0.0014(18)
C27 0.034(2) 0.038(3) 0.044(3) 0.0013(18) 0.0070(18) 0.0008(18)
C28 0.051(3) 0.050(3) 0.052(3) 0.0017(18) 0.0054(18) -0.0015(18)
C29 0.109(6) 0.095(6) 0.104(6) 0.005(5) 0.007(5) -0.006(5)
C30 0.070(5) 0.075(5) 0.073(5) 0.002(4) 0.011(4) -0.014(4)
C31 0.081(5) 0.080(4) 0.080(4) 0.000(3) 0.010(3) 0.004(3)
C32 0.089(6) 0.086(6) 0.088(6) 0.002(4) 0.008(4) 0.006(4)
C33 0.084(7) 0.084(6) 0.081(5) 0.002(4) 0.009(4) 0.001(4)
N2 0.085(5) 0.083(5) 0.082(5) 0.002(3) 0.009(3) 0.005(3)
O8 0.075(4) 0.077(4) 0.074(4) 0.000(3) 0.009(3) 0.003(3)
C31' 0.078(4) 0.084(4) 0.076(4) 0.000(3) 0.009(3) 0.004(3)
C32' 0.086(4) 0.091(5) 0.089(6) 0.005(4) 0.007(4) 0.008(4)
C33' 0.098(5) 0.094(5) 0.099(6) 0.005(4) 0.011(4) -0.003(4)
N2' 0.081(4) 0.087(4) 0.081(4) 0.005(3) 0.012(3) 0.007(3)
O8' 0.075(3) 0.077(4) 0.072(3) 0.002(3) 0.008(3) 0.004(3)
C34 0.107(3) 0.107(3) 0.108(2) -0.0005(14) 0.0127(15) 0.0005(15)
C35 0.111(3) 0.109(3) 0.108(3) -0.0001(15) 0.0116(18) 0.0007(18)
C36 0.108(3) 0.107(3) 0.109(3) -0.0003(15) 0.0138(18) 0.0008(18)
Cd1 0.0124(3) 0.0201(3) 0.0453(4) -0.0042(2) 0.0004(2) 0.0007(2)
Cd2 0.0116(3) 0.0193(4) 0.0473(5) -0.0047(3) -0.0044(3) 0.0040(3)
N1 0.072(4) 0.057(4) 0.063(4) 0.011(3) 0.005(4) -0.008(4)
N3 0.108(3) 0.107(3) 0.108(2) -0.0005(13) 0.0126(14) 0.0007(14)
O1 0.029(2) 0.032(2) 0.050(3) -0.005(2) -0.001(2) 0.010(2)
O2 0.024(2) 0.029(2) 0.044(3) -0.001(2) -0.003(2) 0.0086(19)
O3 0.024(3) 0.039(4) 0.083(5) -0.015(3) 0.009(3) -0.001(3)
O4 0.010(2) 0.039(3) 0.054(4) -0.006(3) 0.006(2) 0.004(2)
O7 0.031(3) 0.029(3) 0.058(3) 0.004(2) -0.001(2) -0.003(2)
O9 0.111(3) 0.110(3) 0.109(3) -0.0014(16) 0.0105(17) 0.0005(18)
C37 0.116(6) 0.116(6) 0.116(6) 0.0000(8) 0.0143(11) 0.0001(7)
C38 0.115(7) 0.116(6) 0.115(7) 0.0000(9) 0.0143(12) 0.0000(8)
C39 0.116(6) 0.116(6) 0.116(7) 0.0000(9) 0.0143(12) 0.0000(8)
N4 0.116(6) 0.116(6) 0.116(6) 0.0000(7) 0.0143(11) 0.0000(6)
O10 0.116(6) 0.116(6) 0.116(7) 0.0000(9) 0.0143(12) 0.0000(8)
C37' 0.117(6) 0.117(6) 0.117(6) 0.0001(7) 0.0145(10) 0.0000(7)
C38' 0.117(6) 0.117(6) 0.117(6) 0.0001(8) 0.0146(11) 0.0000(8)
N4' 0.117(6) 0.117(6) 0.117(6) 0.0001(6) 0.0145(9) 0.0000(6)
C39' 0.117(6) 0.117(6) 0.117(6) 0.0000(7) 0.0145(10) 0.0000(8)
O10' 0.117(6) 0.117(6) 0.117(6) 0.0000(8) 0.0144(11) -0.0001(9)

loop_
_atom_type_symbol
_atom_type_description
_atom_type_scat_dispersion_real
_atom_type_scat_dispersion_imag
_atom_type_scat_source
C C 0.0033 0.0016 'International Tables Vol C Tables 4.2.6.8 and 6.1.1.4'
H H 0.0000 0.0000 'International Tables Vol C Tables 4.2.6.8 and 6.1.1.4'
N N 0.0061 0.0033 'International Tables Vol C Tables 4.2.6.8 and 6.1.1.4'
O O 0.0106 0.0060 'International Tables Vol C Tables 4.2.6.8 and 6.1.1.4'
Cd Cd -0.8075 1.2024 'International Tables Vol C Tables 4.2.6.8 and 6.1.1.4'

loop_
_geom_angle_atom_site_label_1
_geom_angle_atom_site_label_2
_geom_angle_atom_site_label_3
_geom_angle
_geom_angle_site_symmetry_1
_geom_angle_site_symmetry_3
O1 C1 O2 126.1(7) . .
O1 C1 C2 119.3(7) . .
O2 C1 C2 114.5(7) . .
C7 C2 C3 119.3(7) . .
C7 C2 C1 119.8(7) . .
C3 C2 C1 120.9(7) . .
C4 C3 C2 119.4(8) . .
C4 C3 H3 120.3 . .
C2 C3 H3 120.3 . .
C3 C4 C5 122.1(7) . .
C3 C4 H4 119.0 . .
C5 C4 H4 119.0 . .
C6 C5 C4 117.2(7) . .
C6 C5 C22 119.6(8) . .
C4 C5 C22 123.2(7) . .
C7 C6 C5 120.8(8) . .
C7 C6 H6 119.6 . .
C5 C6 H6 119.6 . .
C2 C7 C6 121.1(8) . .
C2 C7 H7 119.4 . .
C6 C7 H7 119.4 . .
O3 C8 O4 120.6(7) . .
O3 C8 C9 121.0(7) . .
O4 C8 C9 118.3(7) . .
C14 C9 C10 119.4(7) . .
C14 C9 C8 121.0(7) . .
C10 C9 C8 119.5(8) . .
C11 C10 C9 120.2(8) . .
C11 C10 H10 119.9 . .
C9 C10 H10 119.9 . .
C12 C11 C10 120.8(8) . .
C12 C11 H11 119.6 . .
C10 C11 H11 119.6 . .
C11 C12 C13 119.4(8) . .
C11 C12 C24 121.2(8) . .
C13 C12 C24 119.4(8) . .
C14 C13 C12 119.9(9) . .
C14 C13 H13 120.0 . .
C12 C13 H13 120.0 . .
C9 C14 C13 120.2(8) . .
C9 C14 H14 119.9 . .
C13 C14 H14 119.9 . .
O5 C15 O6 121.6(14) . .
O5 C15 C16 120.7(13) . .
O6 C15 C16 116.9(14) . .
O5 C15 Cd1 64.1(8) . 1_545
O6 C15 Cd1 57.8(8) . 1_545
C16 C15 Cd1 173.8(13) . 1_545
C17 C16 C21 120.0 . .
C17 C16 C15 118.0(9) . .
C21 C16 C15 121.8(9) . .
C18 C17 C16 120.0 . .
C18 C17 H17A 120.0 . .
C16 C17 H17A 120.0 . .
C17 C18 C19 120.0 . .
C17 C18 H18A 120.0 . .
C19 C18 H18A 120.0 . .
C20 C19 C18 120.0 . .
C20 C19 C26 122.6(7) . .
C18 C19 C26 116.7(7) . .
C21 C20 C19 120.0 . .
C21 C20 H20A 120.0 . .
C19 C20 H20A 120.0 . .
C20 C21 C16 120.0 . .
C20 C21 H21A 120.0 . .
C16 C21 H21A 120.0 . .
C15 O5 Cd1 89.5(9) . 1_545
C15 O6 Cd1 94.2(10) . 1_545
O5' C15' O6' 122.0(15) . .
O5' C15' C16' 122.0(14) . .
O6' C15' C16' 114.4(14) . .
O5' C15' Cd1 66.2(9) . 1_545
O6' C15' Cd1 56.0(9) . 1_545
C16' C15' Cd1 167.2(15) . 1_545
C17' C16' C21' 120.0 . .
C17' C16' C15' 119.5(9) . .
C21' C16' C15' 120.5(9) . .
C18' C17' C16' 120.0 . .
C18' C17' H17B 120.0 . .
C16' C17' H17B 120.0 . .
C17' C18' C19' 120.0 . .
C17' C18' H18B 120.0 . .
C19' C18' H18B 120.0 . .
C18' C19' C20' 120.0 . .
C18' C19' C26 115.5(8) . .
C20' C19' C26 123.5(8) . .
C21' C20' C19' 120.0 . .
C21' C20' H20B 120.0 . .
C19' C20' H20B 120.0 . .
C20' C21' C16' 120.0 . .
C20' C21' H21B 120.0 . .
C16' C21' H21B 120.0 . .
C15' O5' Cd1 86.8(10) . 1_545
C15' O6' Cd1 95.4(11) . 1_545
C27 C22 C23 118.7(8) . .
C27 C22 C5 120.0(7) . .
C23 C22 C5 121.3(8) . .
C24 C23 C22 119.9(8) . .
C24 C23 H23 120.1 . .
C22 C23 H23 120.1 . .
C25 C24 C23 119.7(8) . .
C25 C24 C12 119.1(8) . .
C23 C24 C12 121.2(8) . .
C24 C25 C26 121.2(9) . .
C24 C25 H25 119.4 . .
C26 C25 H25 119.4 . .
C27 C26 C25 117.6(9) . .
C27 C26 C19 121.9(8) . .
C25 C26 C19 119.8(9) . .
C27 C26 C19' 121.3(8) . .
C25 C26 C19' 120.7(9) . .
C19 C26 C19' 14.2(6) . .
C22 C27 C26 122.8(8) . .
C22 C27 H27 118.6 . .
C26 C27 H27 118.6 . .
O7 C28 N1 122.7(10) . .
O7 C28 H28 118.6 . .
N1 C28 H28 118.6 . .
N1 C29 H29A 109.5 . .
N1 C29 H29B 109.5 . .
H29A C29 H29B 109.5 . .
N1 C29 H29C 109.5 . .
H29A C29 H29C 109.5 . .
H29B C29 H29C 109.5 . .
N1 C30 H30A 109.5 . .
N1 C30 H30B 109.5 . .
H30A C30 H30B 109.5 . .
N1 C30 H30C 109.5 . .
H30A C30 H30C 109.5 . .
H30B C30 H30C 109.5 . .
O8 C31 N2 115(2) . .
O8 C31 H31A 122.4 . .
N2 C31 H31A 122.4 . .
N2 C32 H32A 109.0 . .
N2 C32 H32B 107.4 . .
H32A C32 H32B 109.5 . .
N2 C32 H32C 112.0 . .
H32A C32 H32C 109.5 . .
H32B C32 H32C 109.5 . .
N2 C33 H33A 108.6 . .
N2 C33 H33B 106.1 . .
H33A C33 H33B 109.5 . .
N2 C33 H33C 113.6 . .
H33A C33 H33C 109.5 . .
H33B C33 H33C 109.5 . .
C31 N2 C33 121.9(11) . .
C31 N2 C32 122.0(11) . .
C33 N2 C32 116.1(11) . .
C31 O8 Cd1 111(2) . .
O8' C31' N2' 116.2(16) . .
O8' C31' H31B 121.9 . .
N2' C31' H31B 121.9 . .
O8' C31' H39A 141.1 . .
N2' C31' H39A 82.1 . .
H31B C31' H39A 52.8 . .
O8' C31' H39B 139.5 . .
N2' C31' H39B 72.1 . .
H31B C31' H39B 64.6 . .
H39A C31' H39B 77.4 . .
N2' C32' H32C 85.0 . .
N2' C32' H32D 109.5 . .
N2' C32' H32E 109.5 . .
H32D C32' H32E 109.5 . .
N2' C32' H32F 109.5 . .
H32D C32' H32F 109.5 . .
H32E C32' H32F 109.5 . .
N2' C32' H39C 78.6 . .
H32C C32' H39C 145.6 . .
H32D C32' H39C 33.7 . .
H32E C32' H39C 134.7 . .
H32F C32' H39C 109.0 . .
N2' C33' H32A 65.5 . .
N2' C33' H32B 102.4 . .
H32A C33' H32B 70.6 . .
N2' C33' H33D 109.5 . .
N2' C33' H33E 109.5 . .
H33D C33' H33E 109.5 . .
N2' C33' H33F 109.5 . .
H33D C33' H33F 109.5 . .
H33E C33' H33F 109.5 . .
C31' N2' C32' 118.8(14) . .
C31' N2' C33' 123.8(15) . .
C32' N2' C33' 117.4(10) . .
C31' N2' H39C 97.1 . .
C32' N2' H39C 22.1 . .
C33' N2' H39C 138.5 . .
C31' O8' Cd1 117.3(9) . .
O9 C34 N3 119.4(17) . .
O9 C34 H34 120.3 . .
N3 C34 H34 120.3 . .
N3 C35 H35A 109.5 . .
N3 C35 H35B 109.5 . .
H35A C35 H35B 109.5 . .
N3 C35 H35C 109.5 . .
H35A C35 H35C 109.5 . .
H35B C35 H35C 109.5 . .
N3 C36 H36A 109.5 . .
N3 C36 H36B 109.5 . .
H36A C36 H36B 109.5 . .
N3 C36 H36C 109.5 . .
H36A C36 H36C 109.5 . .
H36B C36 H36C 109.5 . .
O6' Cd1 O1 126.4(5) 1_565 .
O6' Cd1 O8 114.2(8) 1_565 .
O1 Cd1 O8 87.7(7) . .
O6' Cd1 O8' 127.2(6) 1_565 .
O1 Cd1 O8' 81.7(4) . .
O8 Cd1 O8' 13.4(8) . .
O6' Cd1 O6 18.3(4) 1_565 1_565
O1 Cd1 O6 136.5(3) . 1_565
O8 Cd1 O6 97.3(8) . 1_565
O8' Cd1 O6 109.9(6) . 1_565
O6' Cd1 O4 121.5(4) 1_565 3_455
O1 Cd1 O4 95.0(2) . 3_455
O8 Cd1 O4 105.8(7) . 3_455
O8' Cd1 O4 94.2(4) . 3_455
O6 Cd1 O4 124.3(4) 1_565 3_455
O6' Cd1 O5' 55.5(4) 1_565 1_565
O1 Cd1 O5' 90.7(4) . 1_565
O8 Cd1 O5' 72.6(8) . 1_565
O8' Cd1 O5' 84.8(5) . 1_565
O6 Cd1 O5' 51.0(5) 1_565 1_565
O4 Cd1 O5' 174.0(4) 3_455 1_565
O6' Cd1 O5 50.4(5) 1_565 1_565
O1 Cd1 O5 82.5(3) . 1_565
O8 Cd1 O5 91.8(8) . 1_565
O8' Cd1 O5 102.9(5) . 1_565
O6 Cd1 O5 54.3(4) 1_565 1_565
O4 Cd1 O5 162.1(4) 3_455 1_565
O5' Cd1 O5 21.2(4) 1_565 1_565
O6' Cd1 O3 82.0(4) 1_565 3_455
O1 Cd1 O3 148.2(2) . 3_455
O8 Cd1 O3 93.1(7) . 3_455
O8' Cd1 O3 91.8(4) . 3_455
O6 Cd1 O3 75.0(3) 1_565 3_455
O4 Cd1 O3 54.2(2) 3_455 3_455
O5' Cd1 O3 119.8(4) 1_565 3_455
O5 Cd1 O3 129.2(3) 1_565 3_455
O6' Cd1 O7 74.5(5) 1_565 .
O1 Cd1 O7 79.8(2) . .
O8 Cd1 O7 167.5(7) . .
O8' Cd1 O7 157.6(4) . .
O6 Cd1 O7 92.2(4) 1_565 .
O4 Cd1 O7 74.9(2) 3_455 .
O5' Cd1 O7 108.0(4) 1_565 .
O5 Cd1 O7 87.3(4) 1_565 .
O3 Cd1 O7 97.1(2) 3_455 .
O6' Cd1 C15' 28.6(4) 1_565 1_565
O1 Cd1 C15' 110.3(4) . 1_565
O8 Cd1 C15' 92.3(9) . 1_565
O8' Cd1 C15' 105.6(6) . 1_565
O6 Cd1 C15' 26.7(5) 1_565 1_565
O4 Cd1 C15' 149.5(4) 3_455 1_565
O5' Cd1 C15' 27.0(4) 1_565 1_565
O5 Cd1 C15' 27.8(6) 1_565 1_565
O3 Cd1 C15' 101.4(4) 3_455 1_565
O7 Cd1 C15' 92.7(5) . 1_565
O6' Cd1 C15 26.5(6) 1_565 1_565
O1 Cd1 C15 108.6(4) . 1_565
O8 Cd1 C15 96.7(9) . 1_565
O8' Cd1 C15 110.0(6) . 1_565
O6 Cd1 C15 27.9(4) 1_565 1_565
O4 Cd1 C15 148.0(4) 3_455 1_565
O5' Cd1 C15 29.4(5) 1_565 1_565
O5 Cd1 C15 26.4(4) 1_565 1_565
O3 Cd1 C15 102.9(4) 3_455 1_565
O7 Cd1 C15 88.0(5) . 1_565
C15' Cd1 C15 4.8(10) 1_565 1_565
O2 Cd2 O2 180.000(1) . 7_666
O2 Cd2 O4 85.2(2) . 3_455
O2 Cd2 O4 94.8(2) 7_666 3_455
O2 Cd2 O4 94.8(2) . 5_766
O2 Cd2 O4 85.2(2) 7_666 5_766
O4 Cd2 O4 180.000(1) 3_455 5_766
O2 Cd2 O7 93.6(2) . .
O2 Cd2 O7 86.4(2) 7_666 .
O4 Cd2 O7 81.2(2) 3_455 .
O4 Cd2 O7 98.8(2) 5_766 .
O2 Cd2 O7 86.4(2) . 7_666
O2 Cd2 O7 93.6(2) 7_666 7_666
O4 Cd2 O7 98.8(2) 3_455 7_666
O4 Cd2 O7 81.2(2) 5_766 7_666
O7 Cd2 O7 180.000(1) . 7_666
C28 N1 C30 123.0(10) . .
C28 N1 C29 121.9(12) . .
C30 N1 C29 115.1(11) . .
C34 N3 C36 124.1(15) . .
C34 N3 C35 113.4(14) . .
C36 N3 C35 122.5(14) . .
C1 O1 Cd1 129.6(5) . .
C1 O2 Cd2 131.9(5) . .
C8 O3 Cd1 91.4(5) . 3_545
C8 O4 Cd2 130.9(5) . 3_545
C8 O4 Cd1 93.1(5) . 3_545
Cd2 O4 Cd1 99.6(2) 3_545 3_545
C28 O7 Cd2 128.2(6) . .
C28 O7 Cd1 119.0(6) . .
Cd2 O7 Cd1 92.3(2) . .
O10 C37 N4 103.8(12) . .
O10 C37 H37A 128.1 . .
N4 C37 H37A 128.1 . .
N4 C38 H38A 109.4 . .
N4 C38 H38B 109.0 . .
H38A C38 H38B 109.5 . .
N4 C38 H38C 110.0 . .
H38A C38 H38C 109.5 . .
H38B C38 H38C 109.5 . .
N4 C38 H38D 99.3 . .
H38A C38 H38D 28.8 . .
H38B C38 H38D 137.3 . .
H38C C38 H38D 89.0 . .
N4 C38 H38E 155.3 . .
H38A C38 H38E 85.5 . .
H38B C38 H38E 46.4 . .
H38C C38 H38E 81.7 . .
H38D C38 H38E 102.7 . .
N4 C38 H38F 121.9 . .
H38A C38 H38F 89.8 . .
H38B C38 H38F 115.0 . .
H38C C38 H38F 19.9 . .
H38D C38 H38F 72.0 . .
H38E C38 H38F 76.2 . .
N4 C39 H39A 109.9 . .
N4 C39 H39B 109.6 . .
H39A C39 H39B 109.5 . .
N4 C39 H39C 109.0 . .
H39A C39 H39C 109.5 . .
H39B C39 H39C 109.5 . .
C37 N4 C38 123.0(11) . .
C37 N4 C39 121.6(11) . .
C38 N4 C39 115.4(10) . .
O10' C37' N4' 105.4(12) . .
O10' C37' H37B 127.3 . .
N4' C37' H37B 127.3 . .
N4' C38' H38A 117.4 . .
N4' C38' H38B 79.5 . .
H38A C38' H38B 82.2 . .
N4' C38' H38C 65.6 . .
H38A C38' H38C 173.5 . .
H38B C38' H38C 104.1 . .
N4' C38' H38D 112.8 . .
H38A C38' H38D 30.7 . .
H38B C38' H38D 111.5 . .
H38C C38' H38D 143.4 . .
N4' C38' H38E 109.4 . .
H38A C38' H38E 79.9 . .
H38B C38' H38E 32.5 . .
H38C C38' H38E 104.8 . .
H38D C38' H38E 109.5 . .
N4' C38' H38F 106.2 . .
H38A C38' H38F 129.4 . .
H38B C38' H38F 132.1 . .
H38C C38' H38F 45.1 . .
H38D C38' H38F 109.5 . .
H38E C38' H38F 109.5 . .
C37' N4' C39' 122.9(11) . .
C37' N4' C38' 122.4(11) . .
C39' N4' C38' 114.6(10) . .
C37' N4' H38C 110.0 . .
C39' N4' H38C 123.8 . .
C38' N4' H38C 22.2 . .
N4' C39' C39' 127(4) . 2_756
N4' C39' H39D 108.5 . .
C39' C39' H39D 117.2 2_756 .
N4' C39' H39E 110.2 . .
C39' C39' H39E 79.6 2_756 .
H39D C39' H39E 109.5 . .
N4' C39' H39F 106.2 . .
C39' C39' H39F 32.2 2_756 .
H39D C39' H39F 111.5 . .
H39E C39' H39F 110.8 . .

loop_
_geom_bond_atom_site_label_1
_geom_bond_atom_site_label_2
_geom_bond_distance
_geom_bond_site_symmetry_2
C1 O1 1.235(10) .
C1 O2 1.270(9) .
C1 C2 1.502(11) .
C2 C7 1.356(12) .
C2 C3 1.396(11) .
C3 C4 1.369(11) .
C3 H3 0.9500 .
C4 C5 1.391(12) .
C4 H4 0.9500 .
C5 C6 1.387(11) .
C5 C22 1.481(11) .
C6 C7 1.381(11) .
C6 H6 0.9500 .
C7 H7 0.9500 .
C8 O3 1.232(10) .
C8 O4 1.296(10) .
C8 C9 1.492(10) .
C9 C14 1.386(12) .
C9 C10 1.389(11) .
C10 C11 1.385(11) .
C10 H10 0.9500 .
C11 C12 1.372(13) .
C11 H11 0.9500 .
C12 C13 1.401(12) .
C12 C24 1.484(12) .
C13 C14 1.390(12) .
C13 H13 0.9500 .
C14 H14 0.9500 .
C15 O5 1.208(16) .
C15 O6 1.275(16) .
C15 C16 1.515(13) .
C15 Cd1 2.714(13) 1_545
C16 C17 1.3900 .
C16 C21 1.3900 .
C17 C18 1.3900 .
C17 H17A 0.9500 .
C18 C19 1.3900 .
C18 H18A 0.9500 .
C19 C20 1.3900 .
C19 C26 1.472(11) .
C20 C21 1.3900 .
C20 H20A 0.9500 .
C21 H21A 0.9500 .
O5 Cd1 2.441(13) 1_545
O6 Cd1 2.304(15) 1_545
C15' O5' 1.209(16) .
C15' O6' 1.279(17) .
C15' C16' 1.519(13) .
C15' Cd1 2.660(14) 1_545
C16' C17' 1.3900 .
C16' C21' 1.3900 .
C17' C18' 1.3900 .
C17' H17B 0.9500 .
C18' C19' 1.3900 .
C18' H18B 0.9500 .
C19' C20' 1.3900 .
C19' C26 1.538(12) .
C20' C21' 1.3900 .
C20' H20B 0.9500 .
C21' H21B 0.9500 .
O5' Cd1 2.437(14) 1_545
O6' Cd1 2.215(17) 1_545
C22 C27 1.382(12) .
C22 C23 1.416(11) .
C23 C24 1.399(12) .
C23 H23 0.9500 .
C24 C25 1.387(13) .
C25 C26 1.417(13) .
C25 H25 0.9500 .
C26 C27 1.386(13) .
C27 H27 0.9500 .
C28 O7 1.240(12) .
C28 N1 1.325(14) .
C28 H28 0.9500 .
C29 N1 1.440(18) .
C29 H29A 0.9800 .
C29 H29B 0.9800 .
C29 H29C 0.9800 .
C30 N1 1.437(16) .
C30 H30A 0.9800 .
C30 H30B 0.9800 .
C30 H30C 0.9800 .
C31 O8 1.375(10) .
C31 N2 1.411(10) .
C31 H31A 0.9500 .
C32 N2 1.478(10) .
C32 H32A 0.9801 .
C32 H32B 0.9799 .
C32 H32C 0.9801 .
C33 N2 1.473(10) .
C33 H33A 0.9800 .
C33 H33B 0.9800 .
C33 H33C 0.9802 .
O8 Cd1 2.26(3) .
C31' O8' 1.372(9) .
C31' N2' 1.389(9) .
C31' H31B 0.9500 .
C31' H39A 1.1784 .
C31' H39B 1.3707 .
C32' N2' 1.461(9) .
C32' H32C 1.5725 .
C32' H32D 0.9800 .
C32' H32E 0.9800 .
C32' H32F 0.9800 .
C32' H39C 0.5589 .
C33' N2' 1.478(9) .
C33' H32A 1.3697 .
C33' H32B 1.3985 .
C33' H33D 0.9800 .
C33' H33E 0.9800 .
C33' H33F 0.9800 .
N2' H39C 1.4575 .
O8' Cd1 2.287(15) .
C34 O9 1.236(19) .
C34 N3 1.361(9) .
C34 H34 0.9500 .
C35 N3 1.495(9) .
C35 H35A 0.9800 .
C35 H35B 0.9800 .
C35 H35C 0.9800 .
C36 N3 1.478(9) .
C36 H36A 0.9800 .
C36 H36B 0.9800 .
C36 H36C 0.9800 .
Cd1 O6' 2.215(17) 1_565
Cd1 O1 2.233(6) .
Cd1 O6 2.304(15) 1_565
Cd1 O4 2.372(5) 3_455
Cd1 O5' 2.437(14) 1_565
Cd1 O5 2.441(13) 1_565
Cd1 O3 2.444(6) 3_455
Cd1 O7 2.565(7) .
Cd1 C15' 2.660(14) 1_565
Cd1 C15 2.714(13) 1_565
Cd2 O2 2.185(5) .
Cd2 O2 2.185(5) 7_666
Cd2 O4 2.269(6) 3_455
Cd2 O4 2.269(6) 5_766
Cd2 O7 2.347(6) .
Cd2 O7 2.347(6) 7_666
O3 Cd1 2.444(6) 3_545
O4 Cd2 2.269(6) 3_545
O4 Cd1 2.372(5) 3_545
C37 O10 1.260(7) .
C37 N4 1.394(7) .
C37 H37A 0.9500 .
C38 N4 1.479(10) .
C38 H38A 0.9800 .
C38 H38B 0.9800 .
C38 H38C 0.9800 .
C38 H38D 1.1148 .
C38 H38E 0.9295 .
C38 H38F 1.5431 .
C39 N4 1.483(10) .
C39 H39A 0.9800 .
C39 H39B 0.9800 .
C39 H39C 0.9800 .
C37' O10' 1.256(10) .
C37' N4' 1.372(9) .
C37' H37B 0.9500 .
C38' N4' 1.490(10) .
C38' H38A 1.0387 .
C38' H38B 1.3662 .
C38' H38C 0.5639 .
C38' H38D 0.9800 .
C38' H38E 0.9800 .
C38' H38F 0.9800 .
N4' C39' 1.487(10) .
N4' H38C 1.3580 .
C39' C39' 1.56(9) 2_756
C39' H39D 0.9800 .
C39' H39E 0.9800 .
C39' H39F 0.9210 .

loop_
_geom_torsion_atom_site_label_1
_geom_torsion_atom_site_label_2
_geom_torsion_atom_site_label_3
_geom_torsion_atom_site_label_4
_geom_torsion
_geom_torsion_site_symmetry_1
_geom_torsion_site_symmetry_4
O1 C1 C2 C7 177.1(8) . .
O2 C1 C2 C7 -1.1(12) . .
O1 C1 C2 C3 -1.3(13) . .
O2 C1 C2 C3 -179.5(8) . .
C7 C2 C3 C4 -1.9(14) . .
C1 C2 C3 C4 176.5(8) . .
C2 C3 C4 C5 -0.5(14) . .
C3 C4 C5 C6 2.2(14) . .
C3 C4 C5 C22 -176.2(9) . .
C4 C5 C6 C7 -1.6(15) . .
C22 C5 C6 C7 176.9(9) . .
C3 C2 C7 C6 2.6(15) . .
C1 C2 C7 C6 -175.9(9) . .
C5 C6 C7 C2 -0.7(16) . .
O3 C8 C9 C14 179.9(9) . .
O4 C8 C9 C14 1.4(13) . .
O3 C8 C9 C10 3.5(13) . .
O4 C8 C9 C10 -175.0(8) . .
C14 C9 C10 C11 1.5(13) . .
C8 C9 C10 C11 178.0(8) . .
C9 C10 C11 C12 -0.2(14) . .
C10 C11 C12 C13 -2.2(14) . .
C10 C11 C12 C24 176.4(8) . .
C11 C12 C13 C14 3.4(13) . .
C24 C12 C13 C14 -175.2(8) . .
C10 C9 C14 C13 -0.3(13) . .
C8 C9 C14 C13 -176.7(8) . .
C12 C13 C14 C9 -2.2(13) . .
O5 C15 C16 C17 16(3) . .
O6 C15 C16 C17 -174.3(16) . .
Cd1 C15 C16 C17 155(11) 1_545 .
O5 C15 C16 C21 -169.3(16) . .
O6 C15 C16 C21 0(2) . .
Cd1 C15 C16 C21 -31(12) 1_545 .
C21 C16 C17 C18 0.0 . .
C15 C16 C17 C18 174.6(13) . .
C16 C17 C18 C19 0.0 . .
C17 C18 C19 C20 0.0 . .
C17 C18 C19 C26 -170.2(10) . .
C18 C19 C20 C21 0.0 . .
C26 C19 C20 C21 169.6(10) . .
C19 C20 C21 C16 0.0 . .
C17 C16 C21 C20 0.0 . .
C15 C16 C21 C20 -174.3(14) . .
O6 C15 O5 Cd1 6(2) . 1_545
C16 C15 O5 Cd1 175.4(18) . 1_545
O5 C15 O6 Cd1 -7(2) . 1_545
C16 C15 O6 Cd1 -176.2(15) . 1_545
O5' C15' C16' C17' -9(3) . .
O6' C15' C16' C17' -174.5(15) . .
Cd1 C15' C16' C17' -135(5) 1_545 .
O5' C15' C16' C21' 173.2(19) . .
O6' C15' C16' C21' 8(2) . .
Cd1 C15' C16' C21' 47(6) 1_545 .
C21' C16' C17' C18' 0.0 . .
C15' C16' C17' C18' -178.0(15) . .
C16' C17' C18' C19' 0.0 . .
C17' C18' C19' C20' 0.0 . .
C17' C18' C19' C26 169.3(10) . .
C18' C19' C20' C21' 0.0 . .
C26 C19' C20' C21' -168.4(11) . .
C19' C20' C21' C16' 0.0 . .
C17' C16' C21' C20' 0.0 . .
C15' C16' C21' C20' 178.0(15) . .
O6' C15' O5' Cd1 -4(2) . 1_545
C16' C15' O5' Cd1 -169(2) . 1_545
O5' C15' O6' Cd1 5(3) . 1_545
C16' C15' O6' Cd1 170.3(15) . 1_545
C6 C5 C22 C27 -30.7(14) . .
C4 C5 C22 C27 147.7(10) . .
C6 C5 C22 C23 150.9(10) . .
C4 C5 C22 C23 -30.7(15) . .
C27 C22 C23 C24 -0.5(14) . .
C5 C22 C23 C24 177.9(9) . .
C22 C23 C24 C25 3.3(14) . .
C22 C23 C24 C12 -176.0(9) . .
C11 C12 C24 C25 -143.5(10) . .
C13 C12 C24 C25 35.2(13) . .
C11 C12 C24 C23 35.9(14) . .
C13 C12 C24 C23 -145.5(9) . .
C23 C24 C25 C26 -3.2(15) . .
C12 C24 C25 C26 176.2(9) . .
C24 C25 C26 C27 0.2(14) . .
C24 C25 C26 C19 -170.5(9) . .
C24 C25 C26 C19' 173.1(9) . .
C20 C19 C26 C27 -16.9(13) . .
C18 C19 C26 C27 153.0(8) . .
C20 C19 C26 C25 153.3(8) . .
C18 C19 C26 C25 -36.7(12) . .
C20 C19 C26 C19' -109(3) . .
C18 C19 C26 C19' 61(2) . .
C18' C19' C26 C27 -154.3(8) . .
C20' C19' C26 C27 14.6(14) . .
C18' C19' C26 C25 33.0(12) . .
C20' C19' C26 C25 -158.1(8) . .
C18' C19' C26 C19 -58(2) . .
C20' C19' C26 C19 111(3) . .
C23 C22 C27 C26 -2.6(15) . .
C5 C22 C27 C26 178.9(9) . .
C25 C26 C27 C22 2.8(15) . .
C19 C26 C27 C22 173.3(10) . .
C19' C26 C27 C22 -170.1(10) . .
O8 C31 N2 C33 0.8(18) . .
O8 C31 N2 C32 180.0(12) . .
N2 C31 O8 Cd1 -165.4(18) . .
O8' C31' N2' C32' -179.9(10) . .
O8' C31' N2' C33' 3.0(16) . .
N2' C31' O8' Cd1 -126.0(12) . .
C31 O8 Cd1 O6' -138.0(15) . 1_565
C31 O8 Cd1 O1 -8.8(15) . .
C31 O8 Cd1 O8' 55(4) . .
C31 O8 Cd1 O6 -145.4(15) . 1_565
C31 O8 Cd1 O4 85.8(16) . 3_455
C31 O8 Cd1 O5' -100.3(16) . 1_565
C31 O8 Cd1 O5 -91.2(16) . 1_565
C31 O8 Cd1 O3 139.4(15) . 3_455
C31 O8 Cd1 O7 -6(4) . .
C31 O8 Cd1 C15' -119.1(16) . 1_565
C31 O8 Cd1 C15 -117.3(16) . 1_565
C31' O8' Cd1 O6' -69.8(13) . 1_565
C31' O8' Cd1 O1 60.2(11) . .
C31' O8' Cd1 O8 -55(4) . .
C31' O8' Cd1 O6 -76.4(12) . 1_565
C31' O8' Cd1 O4 154.7(11) . 3_455
C31' O8' Cd1 O5' -31.3(12) . 1_565
C31' O8' Cd1 O5 -20.1(12) . 1_565
C31' O8' Cd1 O3 -151.1(11) . 3_455
C31' O8' Cd1 O7 95.1(14) . .
C31' O8' Cd1 C15' -48.7(13) . 1_565
C31' O8' Cd1 C15 -46.7(13) . 1_565
O7 C28 N1 C30 0.4(17) . .
O7 C28 N1 C29 -179.3(12) . .
O9 C34 N3 C36 6(3) . .
O9 C34 N3 C35 -176.0(16) . .
O2 C1 O1 Cd1 20.5(13) . .
C2 C1 O1 Cd1 -157.5(6) . .
O6' Cd1 O1 C1 -131.6(8) 1_565 .
O8 Cd1 O1 C1 109.7(10) . .
O8' Cd1 O1 C1 97.6(8) . .
O6 Cd1 O1 C1 -152.1(9) 1_565 .
O4 Cd1 O1 C1 4.1(8) 3_455 .
O5' Cd1 O1 C1 -177.7(8) 1_565 .
O5 Cd1 O1 C1 -158.1(8) 1_565 .
O3 Cd1 O1 C1 17.6(10) 3_455 .
O7 Cd1 O1 C1 -69.6(7) . .
C15' Cd1 O1 C1 -158.7(9) 1_565 .
C15 Cd1 O1 C1 -154.0(9) 1_565 .
O1 C1 O2 Cd2 17.9(13) . .
C2 C1 O2 Cd2 -164.0(5) . .
O2 Cd2 O2 C1 -161(100) 7_666 .
O4 Cd2 O2 C1 -66.8(7) 3_455 .
O4 Cd2 O2 C1 113.2(7) 5_766 .
O7 Cd2 O2 C1 14.0(7) . .
O7 Cd2 O2 C1 -166.0(7) 7_666 .
O4 C8 O3 Cd1 7.8(9) . 3_545
C9 C8 O3 Cd1 -170.7(7) . 3_545
O3 C8 O4 Cd2 -113.5(8) . 3_545
C9 C8 O4 Cd2 65.0(10) . 3_545
O3 C8 O4 Cd1 -8.0(9) . 3_545
C9 C8 O4 Cd1 170.5(7) . 3_545
N1 C28 O7 Cd2 -146.0(8) . .
N1 C28 O7 Cd1 94.3(11) . .
O2 Cd2 O7 C28 170.2(8) . .
O2 Cd2 O7 C28 -9.8(8) 7_666 .
O4 Cd2 O7 C28 -105.2(8) 3_455 .
O4 Cd2 O7 C28 74.8(8) 5_766 .
O7 Cd2 O7 C28 151(35) 7_666 .
O2 Cd2 O7 Cd1 -59.3(2) . .
O2 Cd2 O7 Cd1 120.7(2) 7_666 .
O4 Cd2 O7 Cd1 25.28(18) 3_455 .
O4 Cd2 O7 Cd1 -154.72(18) 5_766 .
O7 Cd2 O7 Cd1 -79(35) 7_666 .
O6' Cd1 O7 C28 -17.3(8) 1_565 .
O1 Cd1 O7 C28 -149.7(7) . .
O8 Cd1 O7 C28 -153(3) . .
O8' Cd1 O7 C28 175.1(11) . .
O6 Cd1 O7 C28 -12.8(8) 1_565 .
O4 Cd1 O7 C28 112.2(7) 3_455 .
O5' Cd1 O7 C28 -62.3(8) 1_565 .
O5 Cd1 O7 C28 -66.9(7) 1_565 .
O3 Cd1 O7 C28 62.3(7) 3_455 .
C15' Cd1 O7 C28 -39.6(8) 1_565 .
C15 Cd1 O7 C28 -40.4(8) 1_565 .
O6' Cd1 O7 Cd2 -154.2(5) 1_565 .
O1 Cd1 O7 Cd2 73.3(2) . .
O8 Cd1 O7 Cd2 70(3) . .
O8' Cd1 O7 Cd2 38.2(10) . .
O6 Cd1 O7 Cd2 -149.7(3) 1_565 .
O4 Cd1 O7 Cd2 -24.72(19) 3_455 .
O5' Cd1 O7 Cd2 160.8(4) 1_565 .
O5 Cd1 O7 Cd2 156.2(3) 1_565 .
O3 Cd1 O7 Cd2 -74.6(2) 3_455 .
C15' Cd1 O7 Cd2 -176.5(4) 1_565 .
C15 Cd1 O7 Cd2 -177.3(4) 1_565 .
O10 C37 N4 C38 -1.0(17) . .
O10 C37 N4 C39 -179.1(14) . .
O10' C37' N4' C39' -179.7(14) . .
O10' C37' N4' C38' -0.5(18) . .
C37' N4' C39' C39' -66(4) . 2_756
C38' N4' C39' C39' 115(4) . 2_756
